data_7027487
loop_
_publ_author_name
'Wong, Wai-Kwok'
'Zhang, Lilu'
'Xue, Feng'
'Mak, Thomas C. W.'

_publ_section_title
;
 Synthesis, characterization and crystal structures of neutral mono- and
 di-nuclear lanthanide(III) porphyrinate complexes
;
_journal_issue 17
_journal_name_full 'Journal of the Chemical Society, Dalton Transactions'
_journal_page_first 3053
_journal_paper_doi 10.1039/a903127h
_journal_year 1999
_chemical_formula_sum 'C100 H82.5 N8 O3.25 Yb2'
_chemical_formula_weight 1794.32
_chemical_name_systematic
; 

 ? 

;
_space_group_IT_number 14
_symmetry_cell_setting monoclinic
_symmetry_space_group_name_Hall '-P 2yn'
_symmetry_space_group_name_H-M 'P 1 21/n 1'
_atom_sites_solution_hydrogens geom
_atom_sites_solution_primary direct
_atom_sites_solution_secondary difmap
_audit_creation_method SHELXL-97
_cell_angle_alpha 90.00
_cell_angle_beta 108.09(1)
_cell_angle_gamma 90.00
_cell_formula_units_Z 4
_cell_length_a 16.758(1)
_cell_length_b 27.758(1)
_cell_length_c 20.303(1)
_cell_measurement_reflns_used '132 from 4 still photos'
_cell_measurement_temperature 293(2)
_cell_measurement_theta_max 2
_cell_measurement_theta_min 26
_cell_volume 8977.5(9)
_computing_cell_refinement 'BioteX 1.0 (MSC, 1995)'
_computing_data_collection 'BioteX 1.0 (MSC, 1995)'
_computing_data_reduction 'BioteX 1.0 (MSC, 1995)'
_computing_molecular_graphics 'SHELXTL-PC (Siemens, 1990)'
_computing_structure_refinement 'SHELXL-97 (Sheldrick, 1997)'
_computing_structure_solution 'SHELXS-97 (Sheldrick, 1990)'
_diffrn_ambient_temperature 293(2)
_diffrn_measured_fraction_theta_full 0.878
_diffrn_measured_fraction_theta_max 0.878
_diffrn_measurement_device_type 'Rigaku RAXIS IIc'
_diffrn_measurement_method
;

Data was collected at 0.82\%A and 88% completeness by taking

60 oscillation frames in the range of 0 - 180\%, \D\f = 3\%,

8 min. per frame.  Crystal to detector distance is 77.865mm,

background level -80.

;
_diffrn_radiation_monochromator graphite
_diffrn_radiation_source
;

Rigaku RU-200 rotating-anode generator powered at 50kV/90mA

;
_diffrn_radiation_type MoK\a
_diffrn_radiation_wavelength 0.71073
_diffrn_reflns_av_R_equivalents 0.0000
_diffrn_reflns_av_sigmaI/netI 0.0786
_diffrn_reflns_limit_h_max 18
_diffrn_reflns_limit_h_min -18
_diffrn_reflns_limit_k_max 31
_diffrn_reflns_limit_k_min 0
_diffrn_reflns_limit_l_max 23
_diffrn_reflns_limit_l_min 0
_diffrn_reflns_number 12384
_diffrn_reflns_theta_full 24.00
_diffrn_reflns_theta_max 24.00
_diffrn_reflns_theta_min 1.29
_exptl_absorpt_coefficient_mu 2.124
_exptl_absorpt_correction_T_max 1.194
_exptl_absorpt_correction_T_min 0.911
_exptl_absorpt_correction_type ABSCOR
_exptl_crystal_colour Red
_exptl_crystal_density_diffrn 1.328
_exptl_crystal_density_method 'not measured'
_exptl_crystal_description plate
_exptl_crystal_F_000 3618
_exptl_crystal_size_max 0.30
_exptl_crystal_size_mid 0.20
_exptl_crystal_size_min 0.10
_refine_diff_density_max 0.708
_refine_diff_density_min -0.644
_refine_diff_density_rms 0.118
_refine_ls_extinction_coef 0.00000(3)
_refine_ls_extinction_expression Fc^*^=kFc[1+0.001xFc^2^\l^3^/sin(2\q)]^-1/4^
_refine_ls_extinction_method SHELXL
_refine_ls_goodness_of_fit_ref 1.235
_refine_ls_hydrogen_treatment mixed
_refine_ls_matrix_type full
_refine_ls_number_parameters 1055
_refine_ls_number_reflns 12384
_refine_ls_number_restraints 1159
_refine_ls_restrained_S_all 1.189
_refine_ls_R_factor_all 0.0999
_refine_ls_R_factor_gt 0.0888
_refine_ls_shift/su_max 0.145
_refine_ls_shift/su_mean 0.002
_refine_ls_structure_factor_coef Fsqd
_refine_ls_weighting_details 'calc w=1/[\s^2^(Fo^2^)+(0.0311P)^2^+79.9221P] where P=(Fo^2^+2Fc^2^)/3'
_refine_ls_weighting_scheme calc
_refine_ls_wR_factor_gt 0.1809
_refine_ls_wR_factor_ref 0.1872
_reflns_number_gt 11177
_reflns_number_total 12384
_reflns_threshold_expression >2sigma(I)
_cod_data_source_file 903127hsup1.cif
_cod_data_source_block 4
_cod_depositor_comments
;
The following automatic conversions were performed:
'_atom_site_symetry_multiplicity' tag replaced with
'_atom_site_symmetry_multiplicity'.

Automatic conversion script
Id: cif_correct_tags 1440 2010-10-19 06:21:57Z saulius 

The following automatic conversions were performed:

'_symmetry_cell_setting' value 'Monoclinic' changed to 'monoclinic'
according to /home/saulius/struct/CIF-dictionaries/cif_core.dic
dictionary named 'cif_core.dic' version 2.4.2 from 2011-04-26.

Automatic conversion script
Id: cif_fix_values 1891 2012-01-12 08:04:46Z andrius 
;
_cod_original_cell_volume 8977.5(8)
_cod_original_sg_symbol_H-M P2(1)/n
_cod_original_formula_sum 'C100 H82.50 N8 O3.25 Yb2'
_cod_database_code 7027487

loop_
_symmetry_equiv_pos_as_xyz
'x, y, z'
'-x+1/2, y+1/2, -z+1/2'
'-x, -y, -z'
'x-1/2, -y-1/2, z-1/2'

loop_
_atom_site_label
_atom_site_type_symbol
_atom_site_fract_x
_atom_site_fract_y
_atom_site_fract_z
_atom_site_U_iso_or_equiv
_atom_site_adp_type
_atom_site_occupancy
_atom_site_symmetry_multiplicity
_atom_site_calc_flag
_atom_site_refinement_flags
Yb1 Yb 0.027939(19) 0.803936(12) 0.944727(17) 0.04913(9) Uani 1 1 d .
N1 N -0.0087(3) 0.8540(2) 1.0235(3) 0.0546(16) Uani 1 1 d DU
N2 N 0.1589(3) 0.8276(2) 1.0185(3) 0.0531(16) Uani 1 1 d DU
N3 N 0.0986(3) 0.7312(2) 0.9765(3) 0.0514(16) Uani 1 1 d DU
N4 N -0.0651(3) 0.7584(2) 0.9850(3) 0.0520(15) Uani 1 1 d DU
C1 C -0.0889(4) 0.8590(3) 1.0268(4) 0.061(2) Uani 1 1 d DU
C2 C -0.0966(5) 0.9048(3) 1.0594(4) 0.069(2) Uani 1 1 d DU
H2 H -0.1449 0.9171 1.0666 0.083 Uiso 1 1 calc R
C3 C -0.0202(5) 0.9260(3) 1.0771(5) 0.074(2) Uani 1 1 d DU
H3 H -0.0059 0.9556 1.0991 0.088 Uiso 1 1 calc R
C4 C 0.0355(5) 0.8940(3) 1.0554(4) 0.0559(19) Uani 1 1 d DU
C5 C 0.1212(5) 0.9029(3) 1.0647(4) 0.0612(19) Uani 1 1 d U
C6 C 0.1763(4) 0.8729(3) 1.0469(4) 0.0552(19) Uani 1 1 d DU
C7 C 0.2649(5) 0.8822(3) 1.0590(4) 0.067(2) Uani 1 1 d DU
H7 H 0.2937 0.9100 1.0784 0.080 Uiso 1 1 calc R
C8 C 0.2988(4) 0.8426(3) 1.0366(4) 0.062(2) Uani 1 1 d DU
H8 H 0.3539 0.8389 1.0364 0.074 Uiso 1 1 calc R
C9 C 0.2325(4) 0.8083(3) 1.0139(4) 0.0529(18) Uani 1 1 d DU
C10 C 0.2437(4) 0.7619(3) 0.9952(4) 0.0555(18) Uani 1 1 d U
C11 C 0.1819(4) 0.7247(3) 0.9824(4) 0.056(2) Uani 1 1 d DU
C12 C 0.1994(5) 0.6744(3) 0.9791(4) 0.065(2) Uani 1 1 d DU
H12 H 0.2504 0.6605 0.9804 0.078 Uiso 1 1 calc R
C13 C 0.1264(5) 0.6510(3) 0.9736(4) 0.069(2) Uani 1 1 d DU
H13 H 0.1183 0.6179 0.9713 0.083 Uiso 1 1 calc R
C14 C 0.0653(5) 0.6862(3) 0.9719(4) 0.057(2) Uani 1 1 d DU
C15 C -0.0185(5) 0.6758(3) 0.9702(4) 0.0576(17) Uani 1 1 d U
C16 C -0.0806(4) 0.7107(3) 0.9721(3) 0.0533(17) Uani 1 1 d DU
C17 C -0.1668(5) 0.6984(3) 0.9655(4) 0.066(2) Uani 1 1 d DU
H17 H -0.1913 0.6681 0.9567 0.079 Uiso 1 1 calc R
C18 C -0.2042(5) 0.7394(3) 0.9745(4) 0.063(2) Uani 1 1 d DU
H18 H -0.2600 0.7429 0.9730 0.076 Uiso 1 1 calc R
C19 C -0.1402(4) 0.7778(3) 0.9874(4) 0.0553(19) Uani 1 1 d DU
C20 C -0.1523(4) 0.8241(3) 1.0050(4) 0.0584(18) Uani 1 1 d U
C21 C 0.1599(4) 0.9478(2) 1.1039(3) 0.0615(19) Uani 1 1 d DU
C22 C 0.1776(4) 0.9510(2) 1.1751(3) 0.077(2) Uani 1 1 d DU
H22 H 0.1575 0.9274 1.1983 0.092 Uiso 1 1 calc R
C23 C 0.2246(4) 0.9888(2) 1.2123(4) 0.082(3) Uani 1 1 d DU
H23 H 0.2369 0.9898 1.2602 0.099 Uiso 1 1 calc R
C24 C 0.2527(5) 1.0243(3) 1.1792(3) 0.089(3) Uani 1 1 d DU
C25 C 0.2334(5) 1.0222(3) 1.1087(3) 0.091(3) Uani 1 1 d DU
H25 H 0.2520 1.0467 1.0857 0.109 Uiso 1 1 calc R
C26 C 0.1870(5) 0.9848(2) 1.0707(4) 0.081(3) Uani 1 1 d DU
H26 H 0.1739 0.9844 1.0227 0.098 Uiso 1 1 calc R
C27 C 0.3094(6) 1.0646(3) 1.2195(6) 0.135(4) Uani 1 1 d DU
H27A H 0.3238 1.0858 1.1876 0.202 Uiso 1 1 calc R
H27B H 0.3597 1.0508 1.2504 0.202 Uiso 1 1 calc R
H27C H 0.2804 1.0823 1.2456 0.202 Uiso 1 1 calc R
C28 C 0.3293(4) 0.7473(2) 0.9904(3) 0.0558(19) Uani 1 1 d DU
C29 C 0.3989(3) 0.7479(2) 1.0479(3) 0.070(2) Uani 1 1 d DU
H29 H 0.3930 0.7568 1.0903 0.083 Uiso 1 1 calc R
C30 C 0.4773(4) 0.7358(3) 1.0448(3) 0.086(3) Uani 1 1 d DU
H30 H 0.5238 0.7363 1.0845 0.104 Uiso 1 1 calc R
C31 C 0.4851(3) 0.7231(4) 0.9825(3) 0.076(3) Uani 1 1 d DU
C32 C 0.4167(4) 0.7214(4) 0.9242(4) 0.094(3) Uani 1 1 d DU
H32 H 0.4229 0.7120 0.8821 0.112 Uiso 1 1 calc R
C33 C 0.3374(4) 0.7338(3) 0.9279(3) 0.080(3) Uani 1 1 d DU
H33 H 0.2907 0.7329 0.8885 0.096 Uiso 1 1 calc R
C34 C 0.5718(4) 0.7098(5) 0.9765(6) 0.144(5) Uani 1 1 d DU
H34A H 0.5664 0.7021 0.9293 0.216 Uiso 1 1 calc R
H34B H 0.5937 0.6824 1.0054 0.216 Uiso 1 1 calc R
H34C H 0.6094 0.7366 0.9913 0.216 Uiso 1 1 calc R
C35 C -0.0450(4) 0.6242(2) 0.9640(3) 0.067(2) Uani 1 1 d DU
C36 C -0.0661(4) 0.6010(2) 1.0163(4) 0.091(3) Uani 1 1 d DU
H36 H -0.0628 0.6174 1.0570 0.109 Uiso 1 1 calc R
C37 C -0.0924(5) 0.5533(2) 1.0082(4) 0.103(3) Uani 1 1 d DU
H37 H -0.1058 0.5383 1.0444 0.124 Uiso 1 1 calc R
C38 C -0.0994(5) 0.5276(2) 0.9502(4) 0.090(3) Uani 1 1 d DU
C39 C -0.0767(6) 0.5498(2) 0.8994(4) 0.101(3) Uani 1 1 d DU
H39 H -0.0798 0.5330 0.8590 0.121 Uiso 1 1 calc R
C40 C -0.0488(6) 0.5972(2) 0.9065(4) 0.087(3) Uani 1 1 d DU
H40 H -0.0321 0.6111 0.8711 0.105 Uiso 1 1 calc R
C41 C -0.1300(7) 0.4756(3) 0.9418(7) 0.139(5) Uani 1 1 d DU
H41A H -0.1310 0.4639 0.8971 0.209 Uiso 1 1 calc R
H41B H -0.1856 0.4741 0.9458 0.209 Uiso 1 1 calc R
H41C H -0.0928 0.4561 0.9773 0.209 Uiso 1 1 calc R
C42 C -0.2395(4) 0.8381(3) 1.0044(3) 0.065(2) Uani 1 1 d DU
C43 C -0.2985(4) 0.8534(2) 0.9443(4) 0.088(3) Uani 1 1 d DU
H43 H -0.2835 0.8569 0.9041 0.105 Uiso 1 1 calc R
C44 C -0.3805(4) 0.8635(3) 0.9428(4) 0.110(4) Uani 1 1 d DU
H44 H -0.4194 0.8735 0.9016 0.132 Uiso 1 1 calc R
C45 C -0.4045(4) 0.8591(4) 1.0009(3) 0.101(3) Uani 1 1 d DU
C46 C -0.3466(4) 0.8443(4) 1.0594(4) 0.111(4) Uani 1 1 d DU
H46 H -0.3617 0.8417 1.0996 0.133 Uiso 1 1 calc R
C47 C -0.2655(4) 0.8326(4) 1.0621(4) 0.113(4) Uani 1 1 d DU
H47 H -0.2282 0.8210 1.1031 0.135 Uiso 1 1 calc R
C48 C -0.4949(4) 0.8688(6) 1.0003(7) 0.169(7) Uani 1 1 d DU
H48A H -0.5282 0.8783 0.9545 0.253 Uiso 1 1 calc R
H48B H -0.4950 0.8941 1.0324 0.253 Uiso 1 1 calc R
H48C H -0.5179 0.8400 1.0134 0.253 Uiso 1 1 calc R
Yb2 Yb 0.002110(19) 0.776198(12) 0.764768(18) 0.05051(9) Uani 1 1 d .
N1' N 0.0492(4) 0.8265(2) 0.6932(3) 0.0549(16) Uani 1 1 d DU
N2' N 0.0964(3) 0.7273(2) 0.7352(3) 0.0551(16) Uani 1 1 d DU
N3' N -0.0728(3) 0.7064(2) 0.7284(3) 0.0536(16) Uani 1 1 d DU
N4' N -0.1197(4) 0.8069(2) 0.6911(3) 0.0587(17) Uani 1 1 d DU
C1' C 0.0130(5) 0.8682(3) 0.6643(4) 0.062(2) Uani 1 1 d DU
C2' C 0.0758(5) 0.8969(3) 0.6479(4) 0.077(3) Uani 1 1 d DU
H2' H 0.0674 0.9274 0.6278 0.093 Uiso 1 1 calc R
C3' C 0.1478(5) 0.8727(3) 0.6662(5) 0.076(2) Uani 1 1 d DU
H3' H 0.1986 0.8829 0.6615 0.091 Uiso 1 1 calc R
C4' C 0.1318(4) 0.8284(3) 0.6946(4) 0.060(2) Uani 1 1 d DU
C5' C 0.1906(4) 0.7898(3) 0.7160(4) 0.0602(19) Uani 1 1 d U
C6' C 0.1741(4) 0.7428(3) 0.7321(3) 0.0558(17) Uani 1 1 d DU
C7' C 0.2283(5) 0.7031(3) 0.7406(4) 0.064(2) Uani 1 1 d DU
H7' H 0.2837 0.7045 0.7405 0.077 Uiso 1 1 calc R
C8' C 0.1884(5) 0.6634(3) 0.7489(4) 0.068(2) Uani 1 1 d DU
H8' H 0.2107 0.6325 0.7566 0.082 Uiso 1 1 calc R
C9' C 0.1030(5) 0.6777(3) 0.7436(4) 0.0572(19) Uani 1 1 d DU
C10' C 0.0403(5) 0.6460(3) 0.7453(4) 0.0596(18) Uani 1 1 d U
C11' C -0.0453(5) 0.6601(3) 0.7360(4) 0.059(2) Uani 1 1 d DU
C12' C -0.1116(5) 0.6268(3) 0.7345(4) 0.068(2) Uani 1 1 d DU
H12' H -0.1087 0.5934 0.7385 0.081 Uiso 1 1 calc R
C13' C -0.1795(5) 0.6557(3) 0.7259(4) 0.067(2) Uani 1 1 d DU
H13' H -0.2329 0.6446 0.7226 0.080 Uiso 1 1 calc R
C14' C -0.1586(4) 0.7048(3) 0.7225(4) 0.0550(18) Uani 1 1 d DU
C15' C -0.2136(4) 0.7439(3) 0.7102(4) 0.0588(18) Uani 1 1 d U
C16' C -0.1987(4) 0.7908(3) 0.6930(4) 0.062(2) Uani 1 1 d DU
C17' C -0.2579(5) 0.8279(3) 0.6686(4) 0.075(3) Uani 1 1 d DU
H17' H -0.3145 0.8263 0.6652 0.089 Uiso 1 1 calc R
C18' C -0.2195(5) 0.8655(4) 0.6511(4) 0.075(2) Uani 1 1 d DU
H18' H -0.2440 0.8946 0.6328 0.089 Uiso 1 1 calc R
C19' C -0.1330(5) 0.8524(3) 0.6661(4) 0.065(2) Uani 1 1 d DU
C20' C -0.0717(5) 0.8824(3) 0.6516(5) 0.068(2) Uani 1 1 d U
C21' C 0.2782(3) 0.8002(2) 0.7160(3) 0.0566(19) Uani 1 1 d DU
C22' C 0.3028(3) 0.7979(2) 0.6582(3) 0.079(3) Uani 1 1 d DU
H22' H 0.2633 0.7898 0.6162 0.094 Uiso 1 1 calc R
C23' C 0.3858(4) 0.8072(3) 0.6597(4) 0.087(3) Uani 1 1 d DU
H23' H 0.4006 0.8047 0.6194 0.105 Uiso 1 1 calc R
C24' C 0.4443(3) 0.8198(3) 0.7204(3) 0.087(3) Uani 1 1 d DU
C25' C 0.4205(4) 0.8210(4) 0.7791(4) 0.086(3) Uani 1 1 d DU
H25' H 0.4603 0.8287 0.8210 0.104 Uiso 1 1 calc R
C26' C 0.3387(4) 0.8112(3) 0.7780(4) 0.079(3) Uani 1 1 d DU
H26' H 0.3248 0.8119 0.8189 0.095 Uiso 1 1 calc R
C27' C 0.5344(4) 0.8299(4) 0.7222(6) 0.122(4) Uani 1 1 d DU
H27D H 0.5676 0.8379 0.7686 0.183 Uiso 1 1 calc R
H27E H 0.5351 0.8564 0.6919 0.183 Uiso 1 1 calc R
H27F H 0.5573 0.8018 0.7071 0.183 Uiso 1 1 calc R
C28' C 0.0590(4) 0.5939(2) 0.7552(3) 0.071(2) Uani 1 1 d DU
C29' C 0.1146(4) 0.5767(2) 0.8153(4) 0.091(3) Uani 1 1 d DU
H29' H 0.1400 0.5982 0.8506 0.109 Uiso 1 1 calc R
C30' C 0.1342(5) 0.5280(2) 0.8251(4) 0.117(3) Uani 1 1 d DU
H30' H 0.1727 0.5177 0.8664 0.140 Uiso 1 1 calc R
C31' C 0.0976(6) 0.4955(2) 0.7749(4) 0.141(4) Uani 1 1 d DU
C32' C 0.0432(6) 0.5119(2) 0.7152(5) 0.130(4) Uani 1 1 d DU
H32' H 0.0176 0.4900 0.6804 0.156 Uiso 1 1 calc R
C33' C 0.0245(6) 0.5606(2) 0.7041(4) 0.105(3) Uani 1 1 d DU
H33' H -0.0117 0.5708 0.6617 0.127 Uiso 1 1 calc R
C34' C 0.1186(10) 0.4421(3) 0.7854(9) 0.234(7) Uani 1 1 d DU
H34D H 0.1590 0.4372 0.8302 0.350 Uiso 1 1 calc R
H34E H 0.1415 0.4311 0.7502 0.350 Uiso 1 1 calc R
H34F H 0.0685 0.4242 0.7824 0.350 Uiso 1 1 calc R
C35' C -0.2989(4) 0.7315(3) 0.7159(3) 0.062(2) Uani 1 1 d DU
C36' C -0.3698(3) 0.7279(2) 0.6584(3) 0.062(2) Uani 1 1 d DU
H36' H -0.3666 0.7355 0.6147 0.075 Uiso 1 1 calc R
C37' C -0.4454(4) 0.7130(3) 0.6661(3) 0.086(3) Uani 1 1 d DU
H37' H -0.4924 0.7110 0.6270 0.103 Uiso 1 1 calc R
C38' C -0.4530(4) 0.7012(3) 0.7287(3) 0.092(3) Uani 1 1 d DU
C39' C -0.3840(4) 0.7055(4) 0.7854(4) 0.109(4) Uani 1 1 d DU
H39' H -0.3884 0.6988 0.8291 0.130 Uiso 1 1 calc R
C40' C -0.3075(4) 0.7198(4) 0.7793(3) 0.095(4) Uani 1 1 d DU
H40' H -0.2609 0.7216 0.8188 0.114 Uiso 1 1 calc R
C41' C -0.5364(4) 0.6844(4) 0.7356(5) 0.116(4) Uani 1 1 d DU
H41D H -0.5300 0.6779 0.7834 0.173 Uiso 1 1 calc R
H41E H -0.5541 0.6556 0.7089 0.173 Uiso 1 1 calc R
H41F H -0.5778 0.7091 0.7188 0.173 Uiso 1 1 calc R
C42' C -0.0975(4) 0.9307(3) 0.6195(3) 0.083(2) Uani 1 1 d DU
C43' C -0.1050(4) 0.9695(2) 0.6584(4) 0.124(3) Uani 1 1 d DU
H43' H -0.0947 0.9660 0.7059 0.149 Uiso 1 1 calc R
C44' C -0.1281(5) 1.0142(3) 0.6278(4) 0.172(4) Uani 1 1 d DU
H44' H -0.1330 1.0401 0.6553 0.206 Uiso 1 1 calc R
C45' C -0.1436(8) 1.0209(3) 0.5586(4) 0.197(4) Uani 1 1 d DU
C46' C -0.1361(9) 0.9827(3) 0.5192(5) 0.197(5) Uani 1 1 d DU
H46' H -0.1453 0.9867 0.4720 0.236 Uiso 1 1 calc R
C47' C -0.1148(7) 0.9379(3) 0.5493(4) 0.137(4) Uani 1 1 d DU
H47' H -0.1121 0.9118 0.5213 0.165 Uiso 1 1 calc R
C48' C -0.1675(10) 1.0705(3) 0.5265(8) 0.317(7) Uani 1 1 d DU
H48D H -0.1731 1.0925 0.5613 0.476 Uiso 1 1 calc R
H48E H -0.2198 1.0684 0.4899 0.476 Uiso 1 1 calc R
H48F H -0.1246 1.0819 0.5082 0.476 Uiso 1 1 calc R
O1 O 0.0883(3) 0.81093(18) 0.8561(3) 0.0527(14) Uani 1 1 d U
C49 C 0.1276(5) 0.8569(3) 0.8578(4) 0.067(2) Uani 1 1 d U
H49A H 0.1538 0.8586 0.8214 0.080 Uiso 1 1 calc R
H49B H 0.1708 0.8613 0.9020 0.080 Uiso 1 1 calc R
C50 C 0.0619(6) 0.8964(3) 0.8473(5) 0.088(2) Uani 1 1 d U
H50A H 0.0884 0.9278 0.8570 0.106 Uiso 1 1 calc R
H50B H 0.0244 0.8962 0.8000 0.106 Uiso 1 1 calc R
O2 O 0.0169(4) 0.8858(2) 0.8948(3) 0.0741(17) Uani 1 1 d U
C51 C -0.0529(7) 0.9189(4) 0.8822(6) 0.124(4) Uani 1 1 d U
H51A H -0.0845 0.9118 0.9132 0.186 Uiso 1 1 calc R
H51B H -0.0885 0.9156 0.8352 0.186 Uiso 1 1 calc R
H51C H -0.0321 0.9513 0.8898 0.186 Uiso 1 1 calc R
O3 O -0.0576(3) 0.7777(2) 0.8469(3) 0.0656(17) Uani 1 1 d .
H3A H -0.1127 0.7683 0.8408 0.079 Uiso 1 1 calc R
O4 O -0.2047(5) 0.9869(4) 1.2094(2) 0.157(5) Uani 0.25 1 d PDU
C52 C -0.1347(6) 0.9575(4) 1.2451(3) 0.160(7) Uiso 0.25 1 d PD
H52A H -0.0828 0.9742 1.2479 0.192 Uiso 0.25 1 calc PR
H52B H -0.1361 0.9277 1.2199 0.192 Uiso 0.25 1 calc PR
C53 C -0.1379(12) 0.9467(6) 1.3170(4) 0.173(12) Uiso 0.25 1 d PD
H53A H -0.0964 0.9228 1.3382 0.260 Uiso 0.25 1 calc PR
H53B H -0.1926 0.9347 1.3143 0.260 Uiso 0.25 1 calc PR
H53C H -0.1268 0.9756 1.3443 0.260 Uiso 0.25 1 calc PR
C54 C -0.2178(5) 0.9856(6) 1.1369(3) 0.141(6) Uiso 0.25 1 d PD
H54A H -0.2115 0.9529 1.1226 0.169 Uiso 0.25 1 calc PR
H54B H -0.1760 1.0055 1.1258 0.169 Uiso 0.25 1 calc PR
C55 C -0.3043(6) 1.0038(9) 1.0981(6) 0.171(11) Uiso 0.25 1 d PD
H55A H -0.3121 1.0031 1.0492 0.256 Uiso 0.25 1 calc PR
H55B H -0.3104 1.0363 1.1121 0.256 Uiso 0.25 1 calc PR
H55C H -0.3456 0.9837 1.1082 0.256 Uiso 0.25 1 calc PR

loop_
_atom_site_aniso_label
_atom_site_aniso_U_11
_atom_site_aniso_U_22
_atom_site_aniso_U_33
_atom_site_aniso_U_23
_atom_site_aniso_U_13
_atom_site_aniso_U_12
Yb1 0.04183(15) 0.05618(18) 0.05780(17) -0.00227(15) 0.02773(13) -0.00445(14)
N1 0.047(2) 0.062(3) 0.063(3) 0.002(3) 0.029(2) -0.004(2)
N2 0.042(2) 0.071(3) 0.049(3) -0.011(3) 0.018(2) -0.005(2)
N3 0.046(2) 0.052(3) 0.065(3) -0.001(3) 0.028(3) 0.000(2)
N4 0.049(2) 0.065(3) 0.055(3) 0.003(3) 0.035(2) -0.003(2)
C1 0.037(3) 0.075(4) 0.076(5) 0.003(4) 0.023(3) 0.002(3)
C2 0.046(3) 0.074(4) 0.097(6) -0.006(4) 0.036(4) 0.002(3)
C3 0.057(3) 0.079(4) 0.094(6) -0.019(4) 0.037(4) -0.006(3)
C4 0.052(2) 0.064(4) 0.057(4) -0.003(3) 0.025(3) -0.003(3)
C5 0.055(3) 0.058(3) 0.077(4) -0.005(3) 0.030(3) -0.004(3)
C6 0.048(3) 0.061(3) 0.061(4) -0.004(3) 0.023(3) -0.004(3)
C7 0.056(3) 0.066(4) 0.088(5) -0.015(4) 0.036(4) -0.013(3)
C8 0.045(3) 0.074(4) 0.082(5) -0.011(4) 0.044(3) -0.017(3)
C9 0.040(3) 0.065(3) 0.060(4) -0.008(3) 0.026(3) -0.008(2)
C10 0.039(3) 0.066(3) 0.065(4) -0.002(3) 0.021(3) -0.005(2)
C11 0.045(3) 0.057(3) 0.068(5) 0.006(4) 0.021(3) 0.002(3)
C12 0.050(3) 0.065(3) 0.080(5) -0.007(4) 0.022(4) 0.008(3)
C13 0.067(3) 0.050(3) 0.092(6) 0.000(4) 0.030(4) -0.002(3)
C14 0.046(2) 0.061(4) 0.058(4) 0.013(4) 0.008(3) -0.003(2)
C15 0.062(3) 0.064(3) 0.054(4) -0.006(3) 0.029(3) -0.011(3)
C16 0.060(3) 0.066(3) 0.047(3) 0.005(3) 0.034(3) -0.008(3)
C17 0.058(3) 0.075(4) 0.071(5) 0.001(4) 0.030(4) -0.014(3)
C18 0.046(3) 0.085(4) 0.067(4) 0.005(4) 0.029(3) -0.011(3)
C19 0.034(3) 0.074(3) 0.057(4) 0.003(3) 0.013(3) -0.003(2)
C20 0.046(3) 0.085(3) 0.055(4) -0.008(3) 0.032(3) -0.002(3)
C21 0.041(3) 0.069(4) 0.082(4) -0.013(3) 0.029(3) 0.001(3)
C22 0.080(5) 0.068(4) 0.085(4) -0.011(4) 0.029(4) 0.003(4)
C23 0.080(5) 0.088(5) 0.078(4) -0.021(3) 0.022(4) 0.005(4)
C24 0.087(6) 0.075(5) 0.102(4) -0.029(4) 0.026(5) -0.008(4)
C25 0.107(6) 0.071(5) 0.102(4) -0.017(4) 0.043(5) -0.020(4)
C26 0.101(6) 0.055(4) 0.089(4) -0.008(3) 0.030(4) -0.007(4)
C27 0.141(9) 0.110(6) 0.154(8) -0.072(6) 0.048(7) -0.039(5)
C28 0.044(3) 0.060(4) 0.071(4) 0.003(3) 0.028(3) 0.000(3)
C29 0.051(3) 0.094(6) 0.068(4) 0.005(4) 0.025(3) 0.011(4)
C30 0.060(3) 0.134(8) 0.063(4) 0.016(5) 0.016(3) 0.028(5)
C31 0.046(3) 0.109(7) 0.084(4) 0.004(5) 0.036(3) 0.010(4)
C32 0.065(3) 0.155(10) 0.070(4) 0.000(6) 0.033(3) 0.019(5)
C33 0.050(3) 0.119(8) 0.073(4) -0.013(5) 0.022(3) 0.008(5)
C34 0.062(4) 0.210(14) 0.176(9) -0.030(10) 0.057(5) 0.024(7)
C35 0.063(4) 0.060(3) 0.082(4) 0.000(3) 0.028(4) -0.011(3)
C36 0.113(6) 0.077(4) 0.102(4) 0.004(4) 0.062(4) -0.014(5)
C37 0.123(7) 0.072(4) 0.134(4) 0.023(4) 0.069(5) -0.007(5)
C38 0.070(5) 0.056(4) 0.150(5) 0.010(3) 0.042(5) -0.005(4)
C39 0.126(8) 0.074(4) 0.101(5) -0.013(4) 0.031(5) -0.026(5)
C40 0.118(7) 0.068(4) 0.079(4) -0.001(3) 0.036(5) -0.020(5)
C41 0.106(8) 0.060(4) 0.248(13) 0.002(5) 0.050(9) -0.017(5)
C42 0.042(3) 0.080(5) 0.079(4) -0.009(4) 0.030(3) -0.007(3)
C43 0.049(3) 0.127(8) 0.096(4) 0.020(5) 0.036(3) -0.002(4)
C44 0.046(3) 0.157(11) 0.129(4) 0.016(7) 0.029(3) 0.006(5)
C45 0.060(3) 0.116(8) 0.138(5) -0.008(6) 0.048(3) 0.016(5)
C46 0.067(3) 0.167(11) 0.119(5) 0.006(6) 0.060(3) 0.016(5)
C47 0.075(3) 0.179(11) 0.107(4) 0.036(6) 0.062(3) 0.038(6)
C48 0.069(4) 0.269(19) 0.186(10) 0.011(12) 0.065(5) 0.037(8)
Yb2 0.04252(15) 0.05890(19) 0.05847(17) 0.00011(15) 0.02783(13) -0.00313(14)
N1' 0.051(2) 0.062(3) 0.060(3) 0.007(3) 0.030(3) -0.002(2)
N2' 0.050(2) 0.058(3) 0.071(4) -0.008(3) 0.039(3) -0.009(2)
N3' 0.047(2) 0.056(3) 0.066(3) -0.004(3) 0.030(3) -0.013(2)
N4' 0.041(2) 0.072(3) 0.068(4) 0.013(3) 0.024(3) 0.003(2)
C1' 0.060(3) 0.065(4) 0.077(4) 0.019(4) 0.042(3) 0.003(3)
C2' 0.067(3) 0.070(4) 0.107(6) 0.026(4) 0.043(4) -0.004(3)
C3' 0.058(3) 0.069(4) 0.113(6) 0.011(4) 0.046(4) -0.008(3)
C4' 0.047(3) 0.070(3) 0.073(5) 0.008(4) 0.032(3) -0.002(3)
C5' 0.039(2) 0.070(3) 0.084(5) 0.000(4) 0.038(3) -0.006(2)
C6' 0.054(3) 0.074(3) 0.058(4) 0.007(3) 0.042(3) -0.004(3)
C7' 0.049(3) 0.084(4) 0.072(5) -0.005(4) 0.038(3) 0.002(3)
C8' 0.060(3) 0.069(4) 0.085(5) -0.003(4) 0.034(4) 0.007(3)
C9' 0.059(3) 0.061(3) 0.063(4) -0.001(3) 0.035(3) -0.002(3)
C10' 0.065(3) 0.063(3) 0.062(4) -0.006(3) 0.036(3) -0.008(3)
C11' 0.055(3) 0.052(3) 0.069(5) -0.002(4) 0.018(4) -0.012(2)
C12' 0.061(3) 0.069(4) 0.079(5) -0.001(4) 0.030(4) -0.018(3)
C13' 0.061(3) 0.071(3) 0.072(5) -0.003(4) 0.026(4) -0.016(3)
C14' 0.043(3) 0.070(3) 0.061(4) -0.016(4) 0.030(3) -0.015(3)
C15' 0.046(3) 0.080(3) 0.058(4) 0.006(4) 0.026(3) -0.004(3)
C16' 0.041(3) 0.085(3) 0.067(5) 0.012(4) 0.026(3) 0.002(3)
C17' 0.042(3) 0.089(4) 0.099(6) 0.006(4) 0.030(4) 0.012(3)
C18' 0.052(3) 0.096(4) 0.079(5) 0.024(4) 0.026(4) 0.020(3)
C19' 0.043(3) 0.082(4) 0.072(5) 0.026(4) 0.021(3) 0.011(3)
C20' 0.052(3) 0.073(3) 0.081(5) 0.019(3) 0.025(3) 0.004(3)
C21' 0.043(2) 0.072(5) 0.068(3) 0.004(4) 0.036(2) -0.007(3)
C22' 0.054(3) 0.120(8) 0.079(3) -0.010(5) 0.047(3) 0.000(4)
C23' 0.072(3) 0.114(8) 0.103(4) -0.004(5) 0.066(3) -0.012(5)
C24' 0.049(3) 0.077(6) 0.150(5) -0.009(5) 0.056(3) -0.012(4)
C25' 0.049(3) 0.104(7) 0.105(4) -0.024(6) 0.023(3) -0.020(4)
C26' 0.060(3) 0.106(7) 0.081(4) -0.025(5) 0.036(3) -0.027(4)
C27' 0.061(3) 0.100(7) 0.230(9) -0.025(8) 0.084(4) -0.029(5)
C28' 0.069(4) 0.066(3) 0.098(5) 0.004(3) 0.054(3) -0.008(3)
C29' 0.101(6) 0.076(4) 0.110(5) 0.016(4) 0.056(4) 0.005(5)
C30' 0.102(6) 0.095(4) 0.183(7) 0.047(4) 0.088(5) 0.036(5)
C31' 0.169(8) 0.062(4) 0.241(8) 0.019(4) 0.136(6) 0.024(5)
C32' 0.146(8) 0.079(4) 0.204(7) -0.043(5) 0.110(5) 0.003(5)
C33' 0.122(8) 0.078(4) 0.127(6) -0.020(4) 0.055(5) -0.010(5)
C34' 0.327(16) 0.070(4) 0.397(18) 0.057(6) 0.248(11) 0.047(8)
C35' 0.040(3) 0.091(6) 0.062(3) 0.006(4) 0.024(3) 0.000(3)
C36' 0.044(3) 0.088(6) 0.061(3) -0.007(4) 0.027(3) 0.000(4)
C37' 0.046(3) 0.116(7) 0.108(4) -0.035(5) 0.043(3) -0.017(4)
C38' 0.062(3) 0.095(7) 0.137(5) 0.013(5) 0.059(3) -0.012(4)
C39' 0.081(4) 0.153(10) 0.111(5) 0.011(6) 0.058(3) -0.029(6)
C40' 0.062(4) 0.170(10) 0.062(3) 0.013(5) 0.031(3) -0.014(5)
C41' 0.072(4) 0.152(11) 0.147(7) -0.005(7) 0.070(4) -0.029(5)
C42' 0.055(4) 0.088(3) 0.116(4) 0.039(3) 0.039(4) 0.008(3)
C43' 0.141(8) 0.080(4) 0.185(5) 0.031(3) 0.101(6) 0.015(6)
C44' 0.142(9) 0.093(5) 0.321(4) 0.066(4) 0.130(8) 0.035(6)
C45' 0.133(10) 0.140(4) 0.333(6) 0.151(4) 0.096(9) 0.050(7)
C46' 0.170(14) 0.211(5) 0.201(6) 0.142(4) 0.046(9) 0.045(9)
C47' 0.136(10) 0.152(5) 0.116(4) 0.063(4) 0.027(7) 0.021(8)
C48' 0.164(13) 0.194(5) 0.597(12) 0.275(7) 0.122(15) 0.077(9)
O1 0.047(2) 0.058(3) 0.063(3) 0.002(2) 0.032(2) -0.008(2)
C49 0.077(4) 0.058(4) 0.074(5) -0.006(4) 0.038(4) -0.014(3)
C50 0.124(4) 0.062(4) 0.106(5) 0.011(4) 0.075(4) 0.002(4)
O2 0.087(3) 0.067(3) 0.084(3) 0.012(3) 0.048(3) 0.010(3)
C51 0.141(5) 0.118(8) 0.140(8) 0.047(7) 0.082(5) 0.062(5)
O3 0.043(2) 0.106(4) 0.060(3) -0.012(3) 0.033(2) -0.016(3)
O4 0.159(18) 0.14(3) 0.30(3) -0.03(2) 0.178(19) -0.067(19)

loop_
_atom_type_symbol
_atom_type_description
_atom_type_scat_dispersion_real
_atom_type_scat_dispersion_imag
_atom_type_scat_source
C C 0.0033 0.0016 'International Tables Vol C Tables 4.2.6.8 and 6.1.1.4'
H H 0.0000 0.0000 'International Tables Vol C Tables 4.2.6.8 and 6.1.1.4'
N N 0.0061 0.0033 'International Tables Vol C Tables 4.2.6.8 and 6.1.1.4'
O O 0.0106 0.0060 'International Tables Vol C Tables 4.2.6.8 and 6.1.1.4'
Yb Yb -0.3850 5.5486 'International Tables Vol C Tables 4.2.6.8 and 6.1.1.4'

loop_
_geom_angle_atom_site_label_1
_geom_angle_atom_site_label_2
_geom_angle_atom_site_label_3
_geom_angle
O3 Yb1 N3 95.5(2)
O3 Yb1 O1 69.20(18)
N3 Yb1 O1 88.9(2)
O3 Yb1 N2 154.0(2)
N3 Yb1 N2 76.7(2)
O1 Yb1 N2 85.72(19)
O3 Yb1 N1 125.6(2)
N3 Yb1 N1 123.0(2)
O1 Yb1 N1 138.3(2)
N2 Yb1 N1 77.8(2)
O3 Yb1 N4 79.5(2)
N3 Yb1 N4 76.8(2)
O1 Yb1 N4 144.09(19)
N2 Yb1 N4 121.5(2)
N1 Yb1 N4 74.8(2)
O3 Yb1 O2 89.4(2)
N3 Yb1 O2 151.4(2)
O1 Yb1 O2 66.56(19)
N2 Yb1 O2 86.6(2)
N1 Yb1 O2 74.4(2)
N4 Yb1 O2 131.8(2)
O3 Yb1 Yb2 34.19(14)
N3 Yb1 Yb2 89.20(15)
O1 Yb1 Yb2 35.33(11)
N2 Yb1 Yb2 120.05(15)
N1 Yb1 Yb2 147.13(14)
N4 Yb1 Yb2 110.66(14)
O2 Yb1 Yb2 79.17(14)
C1 N1 C4 106.7(7)
C1 N1 Yb1 124.2(5)
C4 N1 Yb1 125.7(5)
C6 N2 C9 107.8(6)
C6 N2 Yb1 124.1(5)
C9 N2 Yb1 122.1(5)
C14 N3 C11 105.6(6)
C14 N3 Yb1 127.9(5)
C11 N3 Yb1 123.6(5)
C16 N4 C19 105.5(6)
C16 N4 Yb1 124.4(5)
C19 N4 Yb1 120.8(5)
N1 C1 C20 124.9(8)
N1 C1 C2 109.6(7)
C20 C1 C2 125.4(7)
C3 C2 C1 106.9(7)
C2 C3 C4 107.3(8)
N1 C4 C5 125.4(7)
N1 C4 C3 109.5(7)
C5 C4 C3 125.1(7)
C6 C5 C4 126.7(7)
C6 C5 C21 115.2(6)
C4 C5 C21 117.8(7)
C5 C6 N2 126.3(7)
C5 C6 C7 125.7(7)
N2 C6 C7 107.9(7)
C8 C7 C6 107.8(7)
C7 C8 C9 106.3(7)
N2 C9 C10 125.9(7)
N2 C9 C8 110.1(7)
C10 C9 C8 123.8(7)
C9 C10 C11 125.1(7)
C9 C10 C28 118.6(6)
C11 C10 C28 116.2(7)
N3 C11 C10 125.5(7)
N3 C11 C12 109.9(7)
C10 C11 C12 124.4(7)
C13 C12 C11 106.1(7)
C12 C13 C14 107.5(7)
N3 C14 C13 110.9(7)
N3 C14 C15 124.7(7)
C13 C14 C15 124.3(7)
C14 C15 C16 125.6(7)
C14 C15 C35 117.5(7)
C16 C15 C35 116.9(7)
N4 C16 C15 124.7(7)
N4 C16 C17 111.8(7)
C15 C16 C17 123.4(7)
C18 C17 C16 106.5(7)
C17 C18 C19 107.0(7)
C20 C19 N4 125.9(7)
C20 C19 C18 124.6(7)
N4 C19 C18 109.2(7)
C19 C20 C1 124.9(7)
C19 C20 C42 117.5(7)
C1 C20 C42 117.5(7)
C26 C21 C22 117.8(6)
C26 C21 C5 120.5(6)
C22 C21 C5 121.3(6)
C23 C22 C21 121.2(7)
C24 C23 C22 120.4(7)
C23 C24 C25 118.8(6)
C23 C24 C27 121.4(7)
C25 C24 C27 119.7(7)
C24 C25 C26 121.6(7)
C21 C26 C25 120.0(7)
C33 C28 C29 119.3(6)
C33 C28 C10 119.9(5)
C29 C28 C10 120.8(6)
C28 C29 C30 122.1(6)
C31 C30 C29 118.4(5)
C30 C31 C32 121.1(6)
C30 C31 C34 120.1(6)
C32 C31 C34 118.8(7)
C31 C32 C33 120.0(7)
C28 C33 C32 119.2(6)
C40 C35 C36 116.5(6)
C40 C35 C15 122.0(6)
C36 C35 C15 121.5(6)
C35 C36 C37 120.1(7)
C38 C37 C36 123.1(7)
C37 C38 C39 117.0(6)
C37 C38 C41 122.2(8)
C39 C38 C41 120.7(8)
C38 C39 C40 121.2(7)
C35 C40 C39 122.0(7)
C47 C42 C43 117.3(6)
C47 C42 C20 121.7(6)
C43 C42 C20 120.8(6)
C42 C43 C44 120.8(7)
C45 C44 C43 121.1(6)
C46 C45 C44 117.7(6)
C46 C45 C48 120.1(8)
C44 C45 C48 122.1(7)
C45 C46 C47 122.6(7)
C42 C47 C46 120.4(7)
O1 Yb2 O3 71.61(18)
O1 Yb2 N4' 127.6(2)
O3 Yb2 N4' 88.0(2)
O1 Yb2 N2' 98.93(19)
O3 Yb2 N2' 136.2(2)
N4' Yb2 N2' 126.5(2)
O1 Yb2 N3' 142.5(2)
O3 Yb2 N3' 85.9(2)
N4' Yb2 N3' 79.4(2)
N2' Yb2 N3' 76.7(2)
O1 Yb2 N1' 90.12(19)
O3 Yb2 N1' 141.9(2)
N4' Yb2 N1' 77.0(2)
N2' Yb2 N1' 78.3(2)
N3' Yb2 N1' 124.3(2)
O1 Yb2 Yb1 37.99(13)
O3 Yb2 Yb1 33.95(12)
N4' Yb2 Yb1 112.52(17)
N2' Yb2 Yb1 120.77(14)
N3' Yb2 Yb1 112.61(16)
N1' Yb2 Yb1 123.03(15)
C1' N1' C4' 106.8(7)
C1' N1' Yb2 126.3(5)
C4' N1' Yb2 123.0(5)
C9' N2' C6' 105.8(6)
C9' N2' Yb2 126.1(5)
C6' N2' Yb2 123.9(5)
C11' N3' C14' 106.5(6)
C11' N3' Yb2 128.9(5)
C14' N3' Yb2 119.6(5)
C19' N4' C16' 105.0(6)
C19' N4' Yb2 127.0(5)
C16' N4' Yb2 121.3(5)
N1' C1' C20' 127.1(7)
N1' C1' C2' 108.2(7)
C20' C1' C2' 124.6(7)
C3' C2' C1' 108.7(8)
C2' C3' C4' 106.5(8)
N1' C4' C3' 109.8(7)
N1' C4' C5' 124.8(7)
C3' C4' C5' 125.1(7)
C6' C5' C4' 127.3(7)
C6' C5' C21' 116.4(7)
C4' C5' C21' 116.1(7)
N2' C6' C5' 123.8(7)
N2' C6' C7' 109.2(7)
C5' C6' C7' 126.7(7)
C8' C7' C6' 109.7(7)
C7' C8' C9' 106.6(8)
C10' C9' N2' 127.1(7)
C10' C9' C8' 124.3(8)
N2' C9' C8' 108.6(7)
C9' C10' C11' 123.8(7)
C9' C10' C28' 119.7(7)
C11' C10' C28' 116.4(7)
N3' C11' C12' 111.9(7)
N3' C11' C10' 124.2(7)
C12' C11' C10' 123.9(7)
C13' C12' C11' 103.5(8)
C12' C13' C14' 111.4(8)
C15' C14' N3' 126.4(7)
C15' C14' C13' 126.7(7)
N3' C14' C13' 106.7(7)
C16' C15' C14' 127.8(7)
C16' C15' C35' 118.7(7)
C14' C15' C35' 113.5(7)
C15' C16' C17' 127.7(7)
C15' C16' N4' 123.2(7)
C17' C16' N4' 108.9(7)
C18' C17' C16' 108.7(7)
C17' C18' C19' 106.5(8)
N4' C19' C20' 125.3(7)
N4' C19' C18' 110.8(7)
C20' C19' C18' 123.8(8)
C1' C20' C19' 123.2(8)
C1' C20' C42' 117.7(7)
C19' C20' C42' 119.1(7)
C22' C21' C26' 117.6(6)
C22' C21' C5' 123.5(5)
C26' C21' C5' 118.9(6)
C21' C22' C23' 122.3(6)
C24' C23' C22' 119.9(6)
C23' C24' C25' 118.1(6)
C23' C24' C27' 119.9(7)
C25' C24' C27' 121.9(6)
C24' C25' C26' 122.2(6)
C21' C26' C25' 119.8(7)
C29' C28' C33' 116.5(6)
C29' C28' C10' 121.3(6)
C33' C28' C10' 122.2(6)
C28' C29' C30' 122.2(6)
C31' C30' C29' 120.4(7)
C32' C31' C30' 118.1(6)
C32' C31' C34' 121.1(8)
C30' C31' C34' 120.8(8)
C31' C32' C33' 122.0(7)
C28' C33' C32' 120.7(7)
C40' C35' C36' 117.3(6)
C40' C35' C15' 120.0(5)
C36' C35' C15' 122.5(6)
C35' C36' C37' 120.1(6)
C38' C37' C36' 122.2(6)
C37' C38' C39' 118.0(6)
C37' C38' C41' 121.1(6)
C39' C38' C41' 120.9(7)
C38' C39' C40' 121.1(7)
C35' C40' C39' 121.3(6)
C43' C42' C47' 117.1(7)
C43' C42' C20' 121.5(7)
C47' C42' C20' 121.4(7)
C42' C43' C44' 120.7(8)
C45' C44' C43' 121.5(8)
C46' C45' C44' 118.6(7)
C46' C45' C48' 121.0(9)
C44' C45' C48' 120.4(9)
C45' C46' C47' 120.1(8)
C42' C47' C46' 122.0(8)
C49 O1 Yb2 126.2(4)
C49 O1 Yb1 111.3(5)
Yb2 O1 Yb1 106.68(19)
O1 C49 C50 109.4(7)
O2 C50 C49 105.6(7)
C50 O2 C51 108.5(7)
C50 O2 Yb1 118.6(5)
C51 O2 Yb1 127.6(6)
Yb1 O3 Yb2 111.9(2)
C54 O4 C52 110.5(7)
O4 C52 C53 109.6(8)
O4 C54 C55 110.3(7)

loop_
_geom_bond_atom_site_label_1
_geom_bond_atom_site_label_2
_geom_bond_distance
Yb1 O3 2.182(5)
Yb1 N3 2.327(6)
Yb1 O1 2.330(5)
Yb1 N2 2.334(5)
Yb1 N1 2.340(6)
Yb1 N4 2.344(6)
Yb1 O2 2.472(6)
Yb1 Yb2 3.6260(5)
N1 C1 1.373(10)
N1 C4 1.379(10)
N2 C6 1.376(10)
N2 C9 1.375(9)
N3 C14 1.359(10)
N3 C11 1.375(9)
N4 C16 1.358(10)
N4 C19 1.384(9)
C1 C20 1.404(11)
C1 C2 1.457(12)
C2 C3 1.353(11)
C3 C4 1.452(12)
C4 C5 1.412(11)
C5 C6 1.373(11)
C5 C21 1.513(10)
C6 C7 1.451(10)
C7 C8 1.377(12)
C8 C9 1.425(10)
C9 C10 1.373(11)
C10 C11 1.426(10)
C10 C28 1.522(10)
C11 C12 1.435(11)
C12 C13 1.357(11)
C13 C14 1.408(11)
C14 C15 1.425(11)
C15 C16 1.429(11)
C15 C35 1.494(10)
C16 C17 1.450(11)
C17 C18 1.338(12)
C18 C19 1.478(11)
C19 C20 1.366(12)
C20 C42 1.508(10)
C21 C26 1.378(9)
C21 C22 1.385(8)
C22 C23 1.385(8)
C23 C24 1.356(9)
C24 C25 1.368(8)
C24 C27 1.529(9)
C25 C26 1.382(8)
C28 C33 1.368(8)
C28 C29 1.371(7)
C29 C30 1.376(8)
C30 C31 1.358(8)
C31 C32 1.370(7)
C31 C34 1.540(9)
C32 C33 1.397(8)
C35 C40 1.372(8)
C35 C36 1.379(8)
C36 C37 1.391(8)
C37 C38 1.349(8)
C38 C39 1.355(9)
C38 C41 1.522(9)
C39 C40 1.390(8)
C42 C47 1.379(9)
C42 C43 1.378(7)
C43 C44 1.393(8)
C44 C45 1.365(9)
C45 C46 1.344(8)
C45 C48 1.534(9)
C46 C47 1.380(8)
Yb2 O1 2.189(5)
Yb2 O3 2.195(5)
Yb2 N4' 2.288(6)
Yb2 N2' 2.300(6)
Yb2 N3' 2.303(6)
Yb2 N1' 2.324(6)
N1' C1' 1.353(10)
N1' C4' 1.377(10)
N2' C9' 1.388(10)
N2' C6' 1.393(9)
N3' C11' 1.356(10)
N3' C14' 1.405(9)
N4' C19' 1.354(11)
N4' C16' 1.410(10)
C1' C20' 1.418(11)
C1' C2' 1.438(12)
C2' C3' 1.328(12)
C3' C4' 1.418(12)
C4' C5' 1.427(11)
C5' C6' 1.394(11)
C5' C21' 1.498(9)
C6' C7' 1.403(11)
C7' C8' 1.327(12)
C8' C9' 1.457(11)
C9' C10' 1.379(11)
C10' C11' 1.442(11)
C10' C28' 1.478(10)
C11' C12' 1.439(11)
C12' C13' 1.357(12)
C13' C14' 1.415(11)
C14' C15' 1.395(11)
C15' C16' 1.390(12)
C15' C35' 1.508(10)
C16' C17' 1.408(11)
C17' C18' 1.332(13)
C18' C19' 1.433(11)
C19' C20' 1.422(12)
C20' C42' 1.494(11)
C21' C22' 1.361(8)
C21' C26' 1.383(7)
C22' C23' 1.404(8)
C23' C24' 1.360(8)
C24' C25' 1.369(9)
C24' C27' 1.526(8)
C25' C26' 1.390(8)
C28' C29' 1.371(8)
C28' C33' 1.377(8)
C29' C30' 1.390(8)
C30' C31' 1.358(9)
C31' C32' 1.351(9)
C31' C34' 1.523(9)
C32' C33' 1.389(8)
C35' C40' 1.379(8)
C35' C36' 1.386(7)
C36' C37' 1.387(8)
C37' C38' 1.357(8)
C38' C39' 1.361(8)
C38' C41' 1.519(9)
C39' C40' 1.385(9)
C42' C43' 1.366(9)
C42' C47' 1.379(9)
C43' C44' 1.387(9)
C44' C45' 1.361(9)
C45' C46' 1.357(10)
C45' C48' 1.523(10)
C46' C47' 1.383(9)
O1 C49 1.433(9)
C49 C50 1.521(12)
C50 O2 1.428(12)
O2 C51 1.446(12)
O4 C54 1.420(7)
O4 C52 1.427(8)
C52 C53 1.509(8)
C54 C55 1.506(8)
